data_4085158
loop_
_publ_author_name
'Fecker, Ann Christin'
'Cr\(aciun, Bogdan-Florin'
'Schweyen, Peter'
'Freytag, Matthias'
'Jones, Peter G.'
'Walter, Marc D.'

_publ_section_title
;
 Synthesis and Characterization of N-Donor-Functionalized Enantiomerically
 Pure Pentadienyl Ligands Derived from (1R)-(&#x2212;)-Myrtenal
;
_journal_issue 1
_journal_name_full Organometallics
_journal_page_first 146
_journal_paper_doi 10.1021/om501024j
_journal_volume 34
_journal_year 2015
_chemical_absolute_configuration ad
_chemical_formula_sum 'C36 H64 Cr N2 Si2'
_chemical_formula_weight 633.07
_chemical_name_systematic
; 
 ? 
;
_space_group_IT_number 5
_symmetry_cell_setting monoclinic
_symmetry_space_group_name_Hall 'C 2y'
_symmetry_space_group_name_H-M 'C 1 2 1'
_atom_sites_solution_hydrogens geom
_atom_sites_solution_primary direct
_atom_sites_solution_secondary difmap
_audit_creation_method SHELXL-97
_cell_angle_alpha 90.00
_cell_angle_beta 119.646(9)
_cell_angle_gamma 90.00
_cell_formula_units_Z 2
_cell_length_a 19.0012(12)
_cell_length_b 10.2756(5)
_cell_length_c 10.8293(8)
_cell_measurement_reflns_used 12051
_cell_measurement_temperature 100(2)
_cell_measurement_theta_max 75.0930
_cell_measurement_theta_min 4.6820
_cell_volume 1837.6(3)
_computing_cell_refinement
; 
CrysAlisPro, Agilent Technologies, 
Version 1.171.36.28 (release 01-02-2013 CrysAlis171 .NET) 
(compiled Feb  1 2013,16:14:44) 
;
_computing_data_collection
; 
CrysAlisPro, Agilent Technologies, 
Version 1.171.36.28 (release 01-02-2013 CrysAlis171 .NET) 
(compiled Feb  1 2013,16:14:44) 
;
_computing_data_reduction
; 
CrysAlisPro, Agilent Technologies, 
Version 1.171.36.28 (release 01-02-2013 CrysAlis171 .NET) 
(compiled Feb  1 2013,16:14:44) 
;
_computing_molecular_graphics 'Bruker XP'
_computing_publication_material SHELXL-97
_computing_structure_refinement 'SHELXL-97 (Sheldrick, 1997)'
_computing_structure_solution 'SHELXS-97 (Sheldrick, 1990)'
_diffrn_ambient_temperature 100(2)
_diffrn_detector_area_resol_mean 10.3543
_diffrn_measured_fraction_theta_full 1.000
_diffrn_measured_fraction_theta_max 0.996
_diffrn_measurement_device_type 'Oxford Diffraction Xcalibur, Atlas, Nova'
_diffrn_measurement_method '\w scans'
_diffrn_radiation_monochromator mirror
_diffrn_radiation_source 'Nova (Cu) X-ray Source'
_diffrn_radiation_type 'Cu K\a'
_diffrn_radiation_wavelength 1.54184
_diffrn_reflns_av_R_equivalents 0.0442
_diffrn_reflns_av_sigmaI/netI 0.0261
_diffrn_reflns_limit_h_max 23
_diffrn_reflns_limit_h_min -23
_diffrn_reflns_limit_k_max 12
_diffrn_reflns_limit_k_min -12
_diffrn_reflns_limit_l_max 13
_diffrn_reflns_limit_l_min -13
_diffrn_reflns_number 20321
_diffrn_reflns_theta_full 75.00
_diffrn_reflns_theta_max 75.80
_diffrn_reflns_theta_min 4.70
_exptl_absorpt_coefficient_mu 3.359
_exptl_absorpt_correction_T_max 1.00000
_exptl_absorpt_correction_T_min 0.67744
_exptl_absorpt_correction_type multi-scan
_exptl_absorpt_process_details
; 
CrysAlisPro, Agilent Technologies, 
Version 1.171.36.28 (release 01-02-2013 CrysAlis171 .NET) 
(compiled Feb  1 2013,16:14:44) 
;
_exptl_crystal_colour 'dark green'
_exptl_crystal_density_diffrn 1.144
_exptl_crystal_density_method 'not measured'
_exptl_crystal_description irregular
_exptl_crystal_F_000 692
_exptl_crystal_size_max 0.12
_exptl_crystal_size_mid 0.06
_exptl_crystal_size_min 0.03
_refine_diff_density_max 0.231
_refine_diff_density_min -0.375
_refine_diff_density_rms 0.041
_refine_ls_abs_structure_details 'Flack H D (1983), Acta Cryst. A39, 876-881'
_refine_ls_abs_structure_Flack -0.004(3)
_refine_ls_extinction_method none
_refine_ls_goodness_of_fit_ref 1.079
_refine_ls_hydrogen_treatment mixed
_refine_ls_matrix_type full
_refine_ls_number_parameters 208
_refine_ls_number_reflns 3739
_refine_ls_number_restraints 1
_refine_ls_restrained_S_all 1.078
_refine_ls_R_factor_all 0.0293
_refine_ls_R_factor_gt 0.0285
_refine_ls_shift/su_max 0.001
_refine_ls_shift/su_mean 0.000
_refine_ls_structure_factor_coef Fsqd
_refine_ls_weighting_details 'calc w=1/[\s^2^(Fo^2^)+(0.0551P)^2^+0.0000P] where P=(Fo^2^+2Fc^2^)/3'
_refine_ls_weighting_scheme calc
_refine_ls_wR_factor_gt 0.0759
_refine_ls_wR_factor_ref 0.0764
_reflns_number_gt 3633
_reflns_number_total 3739
_reflns_threshold_expression >2sigma(I)
_cod_data_source_file om501024j_si_002.cif
_cod_data_source_block ann33
_cod_depositor_comments 'Adding full bibliography for 4085149--4085163.cif.'
_cod_original_cell_volume 1837.6(2)
_cod_original_sg_symbol_H-M 'C 2'
_cod_database_code 4085158

loop_
_symmetry_equiv_pos_as_xyz
'x, y, z'
'-x, y, -z'
'x+1/2, y+1/2, z'
'-x+1/2, y+1/2, -z'

loop_
_atom_site_label
_atom_site_type_symbol
_atom_site_fract_x
_atom_site_fract_y
_atom_site_fract_z
_atom_site_U_iso_or_equiv
_atom_site_adp_type
_atom_site_occupancy
_atom_site_symmetry_multiplicity
_atom_site_calc_flag
_atom_site_refinement_flags
Cr Cr 0.5000 0.64243(3) 0.5000 0.01908(10) Uani 1 2 d S
Si Si 0.40601(3) 0.35599(4) 0.25916(5) 0.02348(11) Uani 1 1 d .
N N 0.32975(10) 0.38487(16) 0.08622(17) 0.0294(3) Uani 1 1 d .
C1 C 0.40507(9) 0.49311(16) 0.37080(17) 0.0222(3) Uani 1 1 d .
H1 H 0.3867(13) 0.467(2) 0.442(2) 0.024(5) Uiso 1 1 d .
C2 C 0.38684(10) 0.61874(17) 0.30821(18) 0.0226(3) Uani 1 1 d .
H2 H 0.3824(13) 0.624(2) 0.215(3) 0.029(5) Uiso 1 1 d .
C3 C 0.38190(9) 0.73786(17) 0.36998(18) 0.0221(3) Uani 1 1 d .
H3 H 0.3711(12) 0.817(2) 0.312(2) 0.021(5) Uiso 1 1 d .
C4 C 0.40269(9) 0.76186(16) 0.51320(18) 0.0218(3) Uani 1 1 d .
C5 C 0.43258(10) 0.66933(16) 0.62326(17) 0.0222(3) Uani 1 1 d .
H5 H 0.4154(13) 0.577(2) 0.598(2) 0.023(5) Uiso 1 1 d .
C6 C 0.45492(11) 0.71673(18) 0.77191(18) 0.0271(4) Uani 1 1 d .
H6A H 0.5126 0.6968 0.8383 0.033 Uiso 1 1 calc R
H6B H 0.4219 0.6697 0.8050 0.033 Uiso 1 1 calc R
C7 C 0.44092(10) 0.86314(19) 0.77363(19) 0.0274(3) Uani 1 1 d .
H7 H 0.4546 0.9000 0.8684 0.033 Uiso 1 1 calc R
C8 C 0.48067(11) 0.93253(18) 0.6972(2) 0.0285(4) Uani 1 1 d .
H8A H 0.5294 0.8881 0.7068 0.034 Uiso 1 1 calc R
H8B H 0.4907 1.0265 0.7190 0.034 Uiso 1 1 calc R
C9 C 0.40138(11) 0.90170(17) 0.55656(19) 0.0252(3) Uani 1 1 d .
H9 H 0.3839 0.9682 0.4795 0.030 Uiso 1 1 calc R
C10 C 0.35697(11) 0.90615(18) 0.6468(2) 0.0264(3) Uani 1 1 d .
C11 C 0.33459(13) 1.04568(19) 0.6643(2) 0.0352(4) Uani 1 1 d .
H11A H 0.2863 1.0731 0.5767 0.053 Uiso 1 1 calc R
H11B H 0.3797 1.1041 0.6839 0.053 Uiso 1 1 calc R
H11C H 0.3235 1.0490 0.7435 0.053 Uiso 1 1 calc R
C12 C 0.28327(11) 0.82023(19) 0.6017(2) 0.0314(4) Uani 1 1 d .
H12A H 0.2615 0.8340 0.6659 0.047 Uiso 1 1 calc R
H12B H 0.2988 0.7288 0.6055 0.047 Uiso 1 1 calc R
H12C H 0.2419 0.8424 0.5044 0.047 Uiso 1 1 calc R
C13 C 0.50278(11) 0.34028(19) 0.2542(2) 0.0304(4) Uani 1 1 d .
H13A H 0.5000 0.2634 0.1984 0.046 Uiso 1 1 calc R
H13B H 0.5482 0.3310 0.3512 0.046 Uiso 1 1 calc R
H13C H 0.5108 0.4182 0.2104 0.046 Uiso 1 1 calc R
C14 C 0.38911(11) 0.20083(18) 0.3327(2) 0.0301(4) Uani 1 1 d .
H14A H 0.3372 0.2055 0.3313 0.045 Uiso 1 1 calc R
H14B H 0.4330 0.1888 0.4306 0.045 Uiso 1 1 calc R
H14C H 0.3883 0.1273 0.2744 0.045 Uiso 1 1 calc R
C15 C 0.33116(13) 0.3323(2) -0.0379(2) 0.0384(5) Uani 1 1 d .
H15A H 0.2822 0.2782 -0.0931 0.046 Uiso 1 1 calc R
H15B H 0.3790 0.2750 -0.0053 0.046 Uiso 1 1 calc R
C16 C 0.3342(2) 0.4361(4) -0.1342(3) 0.0700(9) Uani 1 1 d .
H16A H 0.2855 0.4905 -0.1711 0.105 Uiso 1 1 calc R
H16B H 0.3366 0.3948 -0.2136 0.105 Uiso 1 1 calc R
H16C H 0.3823 0.4904 -0.0804 0.105 Uiso 1 1 calc R
C17 C 0.25026(12) 0.4359(2) 0.0544(2) 0.0376(4) Uani 1 1 d .
H17A H 0.2305 0.4948 -0.0286 0.045 Uiso 1 1 calc R
H17B H 0.2574 0.4887 0.1363 0.045 Uiso 1 1 calc R
C18 C 0.18622(14) 0.3351(3) 0.0232(3) 0.0508(6) Uani 1 1 d .
H18A H 0.1767 0.2844 -0.0604 0.076 Uiso 1 1 calc R
H18B H 0.1359 0.3782 0.0045 0.076 Uiso 1 1 calc R
H18C H 0.2044 0.2769 0.1051 0.076 Uiso 1 1 calc R

loop_
_atom_site_aniso_label
_atom_site_aniso_U_11
_atom_site_aniso_U_22
_atom_site_aniso_U_33
_atom_site_aniso_U_23
_atom_site_aniso_U_13
_atom_site_aniso_U_12
Cr 0.01639(16) 0.01863(18) 0.02092(18) 0.000 0.00824(13) 0.000
Si 0.0216(2) 0.0217(2) 0.0266(2) -0.00305(17) 0.01149(18) -0.00201(16)
N 0.0275(7) 0.0325(8) 0.0275(7) -0.0050(6) 0.0130(6) -0.0006(6)
C1 0.0177(7) 0.0222(8) 0.0240(8) -0.0016(6) 0.0083(6) -0.0031(6)
C2 0.0169(7) 0.0267(9) 0.0207(7) -0.0005(6) 0.0067(6) -0.0006(6)
C3 0.0163(7) 0.0226(8) 0.0252(8) 0.0034(6) 0.0085(6) 0.0016(6)
C4 0.0176(7) 0.0206(8) 0.0286(8) 0.0003(6) 0.0124(6) 0.0005(6)
C5 0.0213(7) 0.0231(9) 0.0251(8) -0.0011(6) 0.0136(6) -0.0005(6)
C6 0.0278(8) 0.0281(9) 0.0258(8) -0.0003(7) 0.0134(7) 0.0008(7)
C7 0.0262(8) 0.0291(9) 0.0289(8) -0.0053(7) 0.0152(7) -0.0015(7)
C8 0.0263(9) 0.0233(9) 0.0400(10) -0.0090(7) 0.0196(8) -0.0055(6)
C9 0.0252(8) 0.0210(8) 0.0330(9) 0.0012(7) 0.0170(7) -0.0004(6)
C10 0.0253(8) 0.0246(9) 0.0337(9) -0.0019(7) 0.0179(7) 0.0002(6)
C11 0.0393(10) 0.0263(9) 0.0477(12) -0.0030(8) 0.0274(9) 0.0030(8)
C12 0.0257(8) 0.0353(10) 0.0388(10) -0.0026(8) 0.0201(8) -0.0014(7)
C13 0.0273(9) 0.0282(9) 0.0364(10) -0.0064(8) 0.0164(8) -0.0022(7)
C14 0.0276(8) 0.0255(9) 0.0369(9) -0.0022(7) 0.0158(7) -0.0018(7)
C15 0.0375(10) 0.0459(12) 0.0310(10) -0.0043(9) 0.0163(8) 0.0032(9)
C16 0.085(2) 0.090(2) 0.0530(16) 0.0098(16) 0.0482(16) -0.0023(18)
C17 0.0275(10) 0.0488(12) 0.0332(10) -0.0045(9) 0.0124(8) 0.0016(8)
C18 0.0372(11) 0.0752(18) 0.0380(12) -0.0191(12) 0.0170(9) -0.0194(12)

loop_
_atom_type_symbol
_atom_type_description
_atom_type_scat_dispersion_real
_atom_type_scat_dispersion_imag
_atom_type_scat_source
C C 0.0181 0.0091 'International Tables Vol C Tables 4.2.6.8 and 6.1.1.4'
H H 0.0000 0.0000 'International Tables Vol C Tables 4.2.6.8 and 6.1.1.4'
N N 0.0311 0.0180 'International Tables Vol C Tables 4.2.6.8 and 6.1.1.4'
Si Si 0.2541 0.3302 'International Tables Vol C Tables 4.2.6.8 and 6.1.1.4'
Cr Cr -0.1635 2.4439 'International Tables Vol C Tables 4.2.6.8 and 6.1.1.4'

loop_
_geom_angle_atom_site_label_1
_geom_angle_atom_site_label_2
_geom_angle_atom_site_label_3
_geom_angle
_geom_angle_site_symmetry_1
_geom_angle_site_symmetry_3
C2 Cr C2 166.93(10) . 2_656
C2 Cr C3 152.60(7) . 2_656
C2 Cr C3 38.14(6) 2_656 2_656
C2 Cr C3 38.14(6) . .
C2 Cr C3 152.60(7) 2_656 .
C3 Cr C3 127.14(9) 2_656 .
C2 Cr C1 37.60(6) . .
C2 Cr C1 129.58(7) 2_656 .
C3 Cr C1 161.84(6) 2_656 .
C3 Cr C1 69.91(6) . .
C2 Cr C1 129.58(7) . 2_656
C2 Cr C1 37.60(6) 2_656 2_656
C3 Cr C1 69.91(6) 2_656 2_656
C3 Cr C1 161.84(6) . 2_656
C1 Cr C1 94.07(9) . 2_656
C2 Cr C5 89.79(6) . .
C2 Cr C5 91.80(6) 2_656 .
C3 Cr C5 105.17(6) 2_656 .
C3 Cr C5 68.30(6) . .
C1 Cr C5 86.38(6) . .
C1 Cr C5 103.20(6) 2_656 .
C2 Cr C5 91.80(6) . 2_656
C2 Cr C5 89.79(6) 2_656 2_656
C3 Cr C5 68.30(6) 2_656 2_656
C3 Cr C5 105.17(6) . 2_656
C1 Cr C5 103.20(6) . 2_656
C1 Cr C5 86.38(6) 2_656 2_656
C5 Cr C5 166.07(8) . 2_656
C2 Cr C4 70.47(6) . .
C2 Cr C4 117.18(6) 2_656 .
C3 Cr C4 108.74(6) 2_656 .
C3 Cr C4 36.86(6) . .
C1 Cr C4 88.88(6) . .
C1 Cr C4 138.81(6) 2_656 .
C5 Cr C4 35.92(6) . .
C5 Cr C4 132.79(6) 2_656 .
C2 Cr C4 117.18(6) . 2_656
C2 Cr C4 70.47(6) 2_656 2_656
C3 Cr C4 36.86(6) 2_656 2_656
C3 Cr C4 108.74(6) . 2_656
C1 Cr C4 138.81(6) . 2_656
C1 Cr C4 88.88(6) 2_656 2_656
C5 Cr C4 132.79(6) . 2_656
C5 Cr C4 35.92(6) 2_656 2_656
C4 Cr C4 114.93(8) . 2_656
N Si C1 107.47(8) . .
N Si C13 106.94(8) . .
C1 Si C13 114.12(8) . .
N Si C14 112.08(8) . .
C1 Si C14 107.96(8) . .
C13 Si C14 108.35(9) . .
C15 N C17 113.61(16) . .
C15 N Si 122.96(14) . .
C17 N Si 121.80(13) . .
C2 C1 Si 117.17(13) . .
C2 C1 Cr 66.93(9) . .
Si C1 Cr 131.07(8) . .
C1 C2 C3 128.06(16) . .
C1 C2 Cr 75.48(10) . .
C3 C2 Cr 73.35(9) . .
C4 C3 C2 128.08(15) . .
C4 C3 Cr 74.58(9) . .
C2 C3 Cr 68.51(9) . .
C5 C4 C3 125.87(15) . .
C5 C4 C9 116.10(15) . .
C3 C4 C9 117.69(15) . .
C5 C4 Cr 71.91(9) . .
C3 C4 Cr 68.56(9) . .
C9 C4 Cr 131.85(11) . .
C4 C5 C6 117.57(15) . .
C4 C5 Cr 72.17(9) . .
C6 C5 Cr 135.43(11) . .
C5 C6 C7 111.54(14) . .
C6 C7 C8 108.29(14) . .
C6 C7 C10 111.98(15) . .
C8 C7 C10 87.48(13) . .
C7 C8 C9 86.40(13) . .
C4 C9 C8 109.88(14) . .
C4 C9 C10 108.39(13) . .
C8 C9 C10 86.73(13) . .
C12 C10 C11 108.41(15) . .
C12 C10 C7 119.69(16) . .
C11 C10 C7 112.30(16) . .
C12 C10 C9 118.35(15) . .
C11 C10 C9 111.71(15) . .
C7 C10 C9 84.84(12) . .
N C15 C16 113.4(2) . .
N C17 C18 115.5(2) . .

loop_
_geom_bond_atom_site_label_1
_geom_bond_atom_site_label_2
_geom_bond_distance
_geom_bond_site_symmetry_2
Cr C2 2.1397(16) .
Cr C2 2.1397(16) 2_656
Cr C3 2.2032(16) 2_656
Cr C3 2.2032(16) .
Cr C1 2.2514(16) .
Cr C1 2.2514(16) 2_656
Cr C5 2.2785(15) .
Cr C5 2.2785(15) 2_656
Cr C4 2.2818(15) .
Cr C4 2.2818(16) 2_656
Si N 1.7350(17) .
Si C1 1.8624(17) .
Si C13 1.8729(18) .
Si C14 1.879(2) .
N C15 1.461(3) .
N C17 1.470(3) .
C1 C2 1.419(2) .
C2 C3 1.420(2) .
C3 C4 1.420(2) .
C4 C5 1.406(2) .
C4 C9 1.516(2) .
C5 C6 1.527(2) .
C6 C7 1.530(3) .
C7 C8 1.543(2) .
C7 C10 1.568(3) .
C8 C9 1.556(2) .
C9 C10 1.577(2) .
C10 C12 1.517(2) .
C10 C11 1.534(2) .
C15 C16 1.513(4) .
C17 C18 1.504(3) .

loop_
_geom_torsion_atom_site_label_1
_geom_torsion_atom_site_label_2
_geom_torsion_atom_site_label_3
_geom_torsion_atom_site_label_4
_geom_torsion
_geom_torsion_site_symmetry_1
C1 Si N C15 154.79(16) .
C13 Si N C15 31.85(18) .
C14 Si N C15 -86.75(17) .
C1 Si N C17 -40.70(17) .
C13 Si N C17 -163.64(16) .
C14 Si N C17 77.75(17) .
N Si C1 C2 -36.24(14) .
C13 Si C1 C2 82.16(15) .
C14 Si C1 C2 -157.32(13) .
N Si C1 Cr -118.36(11) .
C13 Si C1 Cr 0.04(15) .
C14 Si C1 Cr 120.56(11) .
C2 Cr C1 C2 -176.30(4) 2_656
C3 Cr C1 C2 -135.21(19) 2_656
C3 Cr C1 C2 26.15(10) .
C1 Cr C1 C2 -162.65(12) 2_656
C5 Cr C1 C2 94.35(10) .
C5 Cr C1 C2 -75.41(10) 2_656
C4 Cr C1 C2 58.48(10) .
C4 Cr C1 C2 -69.68(13) 2_656
C2 Cr C1 Si 106.68(16) .
C2 Cr C1 Si -69.63(14) 2_656
C3 Cr C1 Si -28.5(3) 2_656
C3 Cr C1 Si 132.83(13) .
C1 Cr C1 Si -55.97(9) 2_656
C5 Cr C1 Si -158.97(12) .
C5 Cr C1 Si 31.27(12) 2_656
C4 Cr C1 Si 165.16(12) .
C4 Cr C1 Si 37.00(16) 2_656
Si C1 C2 C3 179.62(13) .
Cr C1 C2 C3 -54.64(16) .
Si C1 C2 Cr -125.74(10) .
C2 Cr C2 C1 12.69(9) 2_656
C3 Cr C2 C1 151.50(13) 2_656
C3 Cr C2 C1 -137.92(15) .
C1 Cr C2 C1 22.71(16) 2_656
C5 Cr C2 C1 -84.35(10) .
C5 Cr C2 C1 109.50(10) 2_656
C4 Cr C2 C1 -115.26(11) .
C4 Cr C2 C1 136.04(10) 2_656
C2 Cr C2 C3 150.61(9) 2_656
C3 Cr C2 C3 -70.6(2) 2_656
C1 Cr C2 C3 137.92(15) .
C1 Cr C2 C3 160.62(9) 2_656
C5 Cr C2 C3 53.57(10) .
C5 Cr C2 C3 -112.58(10) 2_656
C4 Cr C2 C3 22.65(9) .
C4 Cr C2 C3 -86.05(10) 2_656
C1 C2 C3 C4 7.7(3) .
Cr C2 C3 C4 -47.82(15) .
C1 C2 C3 Cr 55.49(16) .
C2 Cr C3 C4 142.76(14) .
C2 Cr C3 C4 -23.28(18) 2_656
C3 Cr C3 C4 -70.23(9) 2_656
C1 Cr C3 C4 116.95(10) .
C1 Cr C3 C4 87.7(2) 2_656
C5 Cr C3 C4 22.75(9) .
C5 Cr C3 C4 -144.26(9) 2_656
C4 Cr C3 C4 -106.82(11) 2_656
C2 Cr C3 C2 -166.05(11) 2_656
C3 Cr C3 C2 147.01(10) 2_656
C1 Cr C3 C2 -25.81(10) .
C1 Cr C3 C2 -55.1(2) 2_656
C5 Cr C3 C2 -120.01(11) .
C5 Cr C3 C2 72.98(10) 2_656
C4 Cr C3 C2 -142.76(14) .
C4 Cr C3 C2 110.42(10) 2_656
C2 C3 C4 C5 -0.3(3) .
Cr C3 C4 C5 -45.92(15) .
C2 C3 C4 C9 172.78(15) .
Cr C3 C4 C9 127.12(13) .
C2 C3 C4 Cr 45.67(15) .
C2 Cr C4 C5 118.87(11) .
C2 Cr C4 C5 -49.57(12) 2_656
C3 Cr C4 C5 -90.15(10) 2_656
C3 Cr C4 C5 142.23(15) .
C1 Cr C4 C5 85.38(10) .
C1 Cr C4 C5 -9.54(14) 2_656
C5 Cr C4 C5 -167.57(8) 2_656
C4 Cr C4 C5 -129.44(11) 2_656
C2 Cr C4 C3 -23.36(10) .
C2 Cr C4 C3 168.20(10) 2_656
C3 Cr C4 C3 127.61(11) 2_656
C1 Cr C4 C3 -56.86(10) .
C1 Cr C4 C3 -151.77(10) 2_656
C5 Cr C4 C3 -142.23(15) .
C5 Cr C4 C3 50.20(12) 2_656
C4 Cr C4 C3 88.33(9) 2_656
C2 Cr C4 C9 -131.93(17) .
C2 Cr C4 C9 59.63(17) 2_656
C3 Cr C4 C9 19.04(17) 2_656
C3 Cr C4 C9 -108.57(19) .
C1 Cr C4 C9 -165.43(16) .
C1 Cr C4 C9 99.66(17) 2_656
C5 Cr C4 C9 109.2(2) .
C5 Cr C4 C9 -58.38(19) 2_656
C4 Cr C4 C9 -20.25(14) 2_656
C3 C4 C5 C6 177.26(15) .
C9 C4 C5 C6 4.1(2) .
Cr C4 C5 C6 132.56(14) .
C3 C4 C5 Cr 44.70(15) .
C9 C4 C5 Cr -128.43(13) .
C2 Cr C5 C4 -55.62(10) .
C2 Cr C5 C4 137.36(10) 2_656
C3 Cr C5 C4 101.14(10) 2_656
C3 Cr C5 C4 -23.29(10) .
C1 Cr C5 C4 -93.09(10) .
C1 Cr C5 C4 173.57(10) 2_656
C5 Cr C5 C4 40.99(9) 2_656
C4 Cr C5 C4 72.62(15) 2_656
C2 Cr C5 C6 -167.11(17) .
C2 Cr C5 C6 25.86(17) 2_656
C3 Cr C5 C6 -10.35(18) 2_656
C3 Cr C5 C6 -134.78(18) .
C1 Cr C5 C6 155.42(17) .
C1 Cr C5 C6 62.07(17) 2_656
C5 Cr C5 C6 -70.50(16) 2_656
C4 Cr C5 C6 -111.5(2) .
C4 Cr C5 C6 -38.9(2) 2_656
C4 C5 C6 C7 -0.7(2) .
Cr C5 C6 C7 91.44(19) .
C5 C6 C7 C8 -49.10(19) .
C5 C6 C7 C10 45.69(19) .
C6 C7 C8 C9 83.79(15) .
C10 C7 C8 C9 -28.55(12) .
C5 C4 C9 C8 41.61(19) .
C3 C4 C9 C8 -132.11(15) .
Cr C4 C9 C8 -46.9(2) .
C5 C4 C9 C10 -51.62(19) .
C3 C4 C9 C10 134.66(15) .
Cr C4 C9 C10 -140.17(13) .
C7 C8 C9 C4 -79.98(14) .
C7 C8 C9 C10 28.40(12) .
C6 C7 C10 C12 39.3(2) .
C8 C7 C10 C12 148.02(16) .
C6 C7 C10 C11 168.11(15) .
C8 C7 C10 C11 -83.17(16) .
C6 C7 C10 C9 -80.52(15) .
C8 C7 C10 C9 28.20(12) .
C4 C9 C10 C12 -39.2(2) .
C8 C9 C10 C12 -149.06(17) .
C4 C9 C10 C11 -166.12(15) .
C8 C9 C10 C11 84.00(17) .
C4 C9 C10 C7 81.91(15) .
C8 C9 C10 C7 -27.97(12) .
C17 N C15 C16 77.1(3) .
Si N C15 C16 -117.2(2) .
C15 N C17 C18 72.2(2) .
Si N C17 C18 -93.6(2) .
